data_7106006
loop_
_publ_author_name
'Jonathan M. Faber'
'Craig M. Williams'

_publ_section_title
;
 A Concise Total Synthesis of (+-)-Cipadonoid B from Synthetic Azedaralide
;
_journal_name_full Chem.Commun.
_journal_page_first 2258
_journal_paper_doi 10.1039/c0cc04698a
_journal_volume 47
_journal_year 2011
_chemical_compound_source 'synthesis as described'
_chemical_formula_moiety 'C27 H32 O6'
_chemical_formula_sum 'C27 H32 O6'
_chemical_formula_weight 452.53
_chemical_name_systematic
;
?
;
_space_group_IT_number 14
_symmetry_cell_setting monoclinic
_symmetry_Int_Tables_number 14
_symmetry_space_group_name_Hall '-P 2ybc'
_symmetry_space_group_name_H-M 'P 1 21/c 1'
_atom_sites_solution_hydrogens geom
_atom_sites_solution_primary direct
_atom_sites_solution_secondary difmap
_audit_conform_dict_location ftp://ftp.iucr.org/pub/cif_core.dic
_audit_conform_dict_name cif_core.dic
_audit_conform_dict_version 2.3
_audit_creation_date 2010-07-07T16:44:12-00:00
_audit_creation_method 'WinGX routine CIF_UPDATE'
_cell_angle_alpha 90
_cell_angle_beta 108.651(7)
_cell_angle_gamma 90
_cell_formula_units_Z 4
_cell_length_a 8.4670(6)
_cell_length_b 26.236(2)
_cell_length_c 11.2916(7)
_cell_measurement_reflns_used 2936
_cell_measurement_temperature 293(2)
_cell_measurement_theta_max 29.0102
_cell_measurement_theta_min 2.9696
_cell_measurement_wavelength 0.71073
_cell_volume 2376.6(3)
_computing_molecular_graphics 'Ortep-3 for Windows (Farrugia, 1997)'
_computing_publication_material 'WinGX publication routines (Farrugia, 1999)'
_computing_structure_refinement 'SHELXL-97 (Sheldrick, 1997)'
_computing_structure_solution 'SHELXS-86 (Sheldrick, 1986)'
_diffrn_ambient_temperature 293(2)
_diffrn_measured_fraction_theta_full 0.999
_diffrn_measured_fraction_theta_max 0.999
_diffrn_radiation_monochromator graphite
_diffrn_radiation_probe x-ray
_diffrn_radiation_type MoK\a
_diffrn_radiation_wavelength 0.71073
_diffrn_reflns_av_R_equivalents 0.0313
_diffrn_reflns_av_unetI/netI 0.0686
_diffrn_reflns_limit_h_max 10
_diffrn_reflns_limit_h_min -6
_diffrn_reflns_limit_k_max 31
_diffrn_reflns_limit_k_min -29
_diffrn_reflns_limit_l_max 12
_diffrn_reflns_limit_l_min -13
_diffrn_reflns_number 10315
_diffrn_reflns_theta_full 25
_diffrn_reflns_theta_max 25
_diffrn_reflns_theta_min 2.98
_exptl_absorpt_coefficient_mu 0.088
_exptl_absorpt_correction_type none
_exptl_crystal_colour colorless
_exptl_crystal_density_diffrn 1.265
_exptl_crystal_density_method 'not measured'
_exptl_crystal_description prism
_exptl_crystal_F_000 968
_exptl_crystal_size_max 0.5
_exptl_crystal_size_mid 0.4
_exptl_crystal_size_min 0.4
_refine_diff_density_max 0.141
_refine_diff_density_min -0.197
_refine_diff_density_rms 0.029
_refine_ls_extinction_coef 0.0031(6)
_refine_ls_extinction_expression Fc^*^=kFc[1+0.001xFc^2^\l^3^/sin(2\q)]^-1/4^
_refine_ls_extinction_method SHELXL
_refine_ls_goodness_of_fit_ref 0.838
_refine_ls_hydrogen_treatment constr
_refine_ls_matrix_type full
_refine_ls_number_parameters 299
_refine_ls_number_reflns 4171
_refine_ls_number_restraints 0
_refine_ls_restrained_S_all 0.838
_refine_ls_R_factor_all 0.0911
_refine_ls_R_factor_gt 0.0426
_refine_ls_shift/su_max 0
_refine_ls_shift/su_mean 0
_refine_ls_structure_factor_coef Fsqd
_refine_ls_weighting_details 'calc w=1/[\s^2^(Fo^2^)+(0.0478P)^2^+0.0000P] where P=(Fo^2^+2Fc^2^)/3'
_refine_ls_weighting_scheme calc
_refine_ls_wR_factor_gt 0.0889
_refine_ls_wR_factor_ref 0.0978
_reflns_number_gt 2231
_reflns_number_total 4171
_reflns_threshold_expression >2sigma(I)
_cod_data_source_file C0CC04698A.TXT
_cod_data_source_block 397jf3
_cod_database_code 7106006

loop_
_symmetry_equiv_pos_as_xyz
'x, y, z'
'-x, y+1/2, -z+1/2'
'-x, -y, -z'
'x, -y-1/2, z-1/2'

loop_
_atom_site_label
_atom_site_type_symbol
_atom_site_fract_x
_atom_site_fract_y
_atom_site_fract_z
_atom_site_U_iso_or_equiv
_atom_site_adp_type
_atom_site_occupancy
_atom_site_symmetry_multiplicity
_atom_site_calc_flag
_atom_site_refinement_flags
_atom_site_disorder_assembly
_atom_site_disorder_group
C1 C 1.0277(2) 0.08798(7) 0.33944(17) 0.0370(5) Uani 1 1 d . . .
C2 C 1.1105(2) 0.13976(7) 0.37127(18) 0.0361(5) Uani 1 1 d . . .
C3 C 1.1002(2) 0.17295(7) 0.27987(18) 0.0428(5) Uani 1 1 d . . .
H3 H 1.1618 0.2029 0.2989 0.051 Uiso 1 1 calc R . .
C4 C 0.9964(3) 0.16412(8) 0.1514(2) 0.0465(5) Uani 1 1 d . . .
C6 C 1.0178(2) 0.07543(6) 0.20485(18) 0.0426(5) Uani 1 1 d . . .
H6 H 1.1318 0.0711 0.2026 0.051 Uiso 1 1 calc R . .
C7 C 1.1350(2) 0.04673(7) 0.42551(17) 0.0466(6) Uani 1 1 d . . .
H7A H 1.0714 0.0153 0.4146 0.056 Uiso 1 1 calc R . .
H7B H 1.2326 0.0403 0.4005 0.056 Uiso 1 1 calc R . .
C8 C 1.1912(3) 0.06147(7) 0.56357(18) 0.0529(6) Uani 1 1 d . . .
H8A H 1.2627 0.0347 0.6113 0.063 Uiso 1 1 calc R . .
H8B H 1.0939 0.0633 0.591 0.063 Uiso 1 1 calc R . .
C9 C 1.2851(2) 0.11237(6) 0.59357(17) 0.0401(5) Uani 1 1 d . . .
H9 H 1.28 0.1221 0.676 0.048 Uiso 1 1 calc R . .
C10 C 1.1859(2) 0.15281(7) 0.50519(17) 0.0373(5) Uani 1 1 d . . .
C11 C 1.5821(3) 0.17224(8) 0.4648(2) 0.0568(6) Uani 1 1 d . . .
H11 H 1.5629 0.1854 0.3849 0.068 Uiso 1 1 calc R . .
C12 C 1.6860(3) 0.19612(8) 0.5606(2) 0.0587(6) Uani 1 1 d . . .
H12 H 1.7451 0.2236 0.5439 0.07 Uiso 1 1 calc R . .
C13 C 1.7161(2) 0.18233(7) 0.69446(18) 0.0439(5) Uani 1 1 d . . .
C14 C 1.5576(2) 0.15633(7) 0.70456(16) 0.0370(5) Uani 1 1 d . . .
H14 H 1.4738 0.1835 0.6851 0.044 Uiso 1 1 calc R . .
C15 C 1.4781(2) 0.11341(7) 0.60726(17) 0.0394(5) Uani 1 1 d . . .
C16 C 1.4969(2) 0.12631(8) 0.47968(19) 0.0466(6) Uani 1 1 d . . .
C17 C 0.7130(4) -0.02410(10) 0.0598(3) 0.0879(10) Uani 1 1 d . . .
H17 H 0.6067 -0.0373 0.0224 0.106 Uiso 1 1 calc R . .
C18 C 0.7480(3) 0.02335(9) 0.0974(2) 0.0839(9) Uani 1 1 d . . .
H18 H 0.6703 0.0492 0.09 0.101 Uiso 1 1 calc R . .
C19 C 0.9213(3) 0.02861(8) 0.15046(19) 0.0503(6) Uani 1 1 d . . .
C20 C 0.9832(3) -0.01790(9) 0.1409(2) 0.0766(8) Uani 1 1 d . . .
H20 H 1.096 -0.026 0.1692 0.092 Uiso 1 1 calc R . .
C22 C 1.1530(2) 0.19816(7) 0.5449(2) 0.0530(6) Uani 1 1 d . . .
H22A H 1.0839 0.221 0.4888 0.064 Uiso 1 1 calc R . .
H22B H 1.1992 0.207 0.6286 0.064 Uiso 1 1 calc R . .
C24 C 1.5748(3) 0.14078(8) 0.83967(17) 0.0481(5) Uani 1 1 d . . .
H24A H 1.5539 0.1045 0.8409 0.058 Uiso 1 1 calc R . .
H24B H 1.6891 0.1467 0.8914 0.058 Uiso 1 1 calc R . .
C25 C 1.5590(3) 0.06067(7) 0.6435(2) 0.0702(8) Uani 1 1 d . . .
H25A H 1.5507 0.0507 0.7231 0.105 Uiso 1 1 calc R . .
H25B H 1.6743 0.0623 0.6486 0.105 Uiso 1 1 calc R . .
H25C H 1.5025 0.0361 0.5814 0.105 Uiso 1 1 calc R . .
C27 C 1.7451(3) 0.23216(8) 0.7707(2) 0.0640(7) Uani 1 1 d . . .
H27A H 1.764 0.2244 0.8572 0.096 Uiso 1 1 calc R . .
H27B H 1.6487 0.2536 0.7404 0.096 Uiso 1 1 calc R . .
H27C H 1.8406 0.2495 0.762 0.096 Uiso 1 1 calc R . .
C28 C 1.8768(3) 0.15003(9) 0.7403(2) 0.0675(7) Uani 1 1 d . . .
H28A H 1.8969 0.1405 0.826 0.101 Uiso 1 1 calc R . .
H28B H 1.9693 0.1696 0.7336 0.101 Uiso 1 1 calc R . .
H28C H 1.8641 0.1199 0.6899 0.101 Uiso 1 1 calc R . .
C29 C 1.4618(3) 0.16785(9) 0.8979(2) 0.0498(6) Uani 1 1 d . . .
C32 C 1.3633(4) 0.16752(12) 1.0709(3) 0.1048(10) Uani 1 1 d . . .
H32A H 1.3778 0.1491 1.1472 0.157 Uiso 1 1 calc R . .
H32B H 1.249 0.1653 1.0189 0.157 Uiso 1 1 calc R . .
H32C H 1.3929 0.2026 1.0898 0.157 Uiso 1 1 calc R . .
C33 C 0.8547(3) 0.09153(8) 0.3556(2) 0.0595(6) Uani 1 1 d . . .
H33A H 0.7992 0.0592 0.3359 0.089 Uiso 1 1 calc R . .
H33B H 0.7901 0.1172 0.3006 0.089 Uiso 1 1 calc R . .
H33C H 0.8667 0.1004 0.4406 0.089 Uiso 1 1 calc R . .
O5 O 0.93960(17) 0.11653(5) 0.11909(12) 0.0511(4) Uani 1 1 d . . .
O21 O 0.8606(3) -0.05118(7) 0.08501(17) 0.1107(8) Uani 1 1 d . . .
O23 O 0.95111(19) 0.19736(5) 0.07361(14) 0.0658(5) Uani 1 1 d . . .
O26 O 1.44534(19) 0.09722(6) 0.39112(14) 0.0752(5) Uani 1 1 d . . .
O30 O 1.3769(2) 0.20405(7) 0.85654(15) 0.0819(6) Uani 1 1 d . . .
O31 O 1.46947(19) 0.14561(6) 1.00594(14) 0.0710(5) Uani 1 1 d . . .

loop_
_atom_site_aniso_label
_atom_site_aniso_U_11
_atom_site_aniso_U_22
_atom_site_aniso_U_33
_atom_site_aniso_U_23
_atom_site_aniso_U_13
_atom_site_aniso_U_12
C1 0.0361(12) 0.0350(11) 0.0397(12) -0.0023(9) 0.0117(9) -0.0031(9)
C2 0.0314(11) 0.0352(11) 0.0434(12) -0.0007(10) 0.0141(9) 0.0036(9)
C3 0.0450(13) 0.0351(12) 0.0475(13) 0.0006(10) 0.0137(10) -0.0006(10)
C4 0.0494(14) 0.0414(13) 0.0488(14) 0.0055(12) 0.0157(11) 0.0061(11)
C6 0.0409(13) 0.0371(12) 0.0445(13) 0.0011(10) 0.0064(10) 0.0053(10)
C7 0.0521(14) 0.0320(11) 0.0487(13) 0.0034(10) 0.0063(10) -0.0102(10)
C8 0.0600(15) 0.0468(13) 0.0460(13) 0.0102(10) 0.0088(10) -0.0104(11)
C9 0.0439(13) 0.0413(12) 0.0352(11) 0.0000(9) 0.0127(9) -0.0040(10)
C10 0.0345(12) 0.0344(11) 0.0441(12) -0.0024(10) 0.0142(9) -0.0032(9)
C11 0.0749(17) 0.0611(15) 0.0358(13) 0.0036(11) 0.0199(12) -0.0007(13)
C12 0.0749(17) 0.0558(14) 0.0503(15) 0.0065(12) 0.0271(12) -0.0107(13)
C13 0.0461(14) 0.0473(12) 0.0387(12) -0.0035(10) 0.0140(10) -0.0046(11)
C14 0.0390(12) 0.0390(11) 0.0313(11) -0.0031(9) 0.0087(9) 0.0038(9)
C15 0.0396(13) 0.0375(11) 0.0388(12) -0.0024(9) 0.0094(9) 0.0057(9)
C16 0.0353(13) 0.0628(15) 0.0395(13) -0.0127(12) 0.0088(10) 0.0093(11)
C17 0.0585(18) 0.0590(17) 0.113(2) -0.0156(16) -0.0187(16) -0.0132(15)
C18 0.0587(19) 0.0624(17) 0.108(2) -0.0157(15) -0.0043(16) -0.0036(14)
C19 0.0528(15) 0.0425(13) 0.0452(13) -0.0021(11) 0.0012(11) 0.0013(11)
C20 0.0701(18) 0.0496(15) 0.0806(18) -0.0174(13) -0.0174(14) 0.0046(14)
C22 0.0497(14) 0.0503(14) 0.0525(14) -0.0073(11) 0.0073(11) 0.0089(11)
C24 0.0497(14) 0.0562(13) 0.0378(12) 0.0004(10) 0.0132(10) 0.0007(11)
C25 0.0693(17) 0.0473(14) 0.0767(17) -0.0085(12) -0.0009(13) 0.0142(12)
C27 0.0714(17) 0.0626(15) 0.0532(14) -0.0096(12) 0.0134(12) -0.0169(12)
C28 0.0458(15) 0.0884(18) 0.0710(17) 0.0060(13) 0.0222(12) 0.0024(13)
C29 0.0517(15) 0.0611(15) 0.0350(13) -0.0093(12) 0.0118(10) -0.0057(12)
C32 0.111(3) 0.155(3) 0.070(2) -0.0187(18) 0.0595(18) -0.001(2)
C33 0.0452(14) 0.0675(15) 0.0681(16) -0.0065(12) 0.0213(11) -0.0098(11)
O5 0.0598(10) 0.0418(9) 0.0427(8) 0.0029(7) 0.0039(7) 0.0027(7)
O21 0.1287(19) 0.0607(11) 0.1066(16) -0.0155(11) -0.0130(14) -0.0092(13)
O23 0.0876(12) 0.0507(9) 0.0522(10) 0.0172(8) 0.0126(8) 0.0059(8)
O26 0.0656(11) 0.1100(13) 0.0563(11) -0.0410(10) 0.0282(8) -0.0222(9)
O30 0.1040(15) 0.0908(13) 0.0560(11) -0.0036(9) 0.0326(10) 0.0336(11)
O31 0.0813(12) 0.0954(12) 0.0478(10) 0.0006(9) 0.0367(8) -0.0036(9)

loop_
_atom_type_symbol
_atom_type_description
_atom_type_scat_dispersion_real
_atom_type_scat_dispersion_imag
_atom_type_scat_source
C C 0.0033 0.0016 'International Tables Vol C Tables 4.2.6.8 and 6.1.1.4'
H H 0 0 'International Tables Vol C Tables 4.2.6.8 and 6.1.1.4'
O O 0.0106 0.006 'International Tables Vol C Tables 4.2.6.8 and 6.1.1.4'

loop_
_geom_angle_atom_site_label_1
_geom_angle_atom_site_label_2
_geom_angle_atom_site_label_3
_geom_angle
_geom_angle_site_symmetry_1
_geom_angle_site_symmetry_3
_geom_angle_publ_flag
C2 C1 C6 107.57(15) . . ?
C2 C1 C33 107.68(16) . . ?
C6 C1 C33 112.34(16) . . ?
C2 C1 C7 110.13(14) . . ?
C6 C1 C7 107.99(15) . . ?
C33 C1 C7 111.08(17) . . ?
C3 C2 C10 122.69(17) . . ?
C3 C2 C1 119.39(17) . . ?
C10 C2 C1 117.65(16) . . ?
C2 C3 C4 122.52(18) . . ?
O23 C4 O5 117.94(18) . . ?
O23 C4 C3 124.03(19) . . ?
O5 C4 C3 117.92(18) . . ?
O5 C6 C19 105.20(15) . . ?
O5 C6 C1 111.64(14) . . ?
C19 C6 C1 115.71(17) . . ?
C8 C7 C1 113.23(16) . . ?
C7 C8 C9 114.58(16) . . ?
C10 C9 C8 108.96(15) . . ?
C10 C9 C15 112.84(14) . . ?
C8 C9 C15 118.65(16) . . ?
C22 C10 C2 118.82(17) . . ?
C22 C10 C9 122.42(18) . . ?
C2 C10 C9 118.55(16) . . ?
C12 C11 C16 122.0(2) . . ?
C11 C12 C13 124.7(2) . . ?
C12 C13 C14 108.13(16) . . ?
C12 C13 C27 107.74(17) . . ?
C14 C13 C27 108.74(16) . . ?
C12 C13 C28 108.58(18) . . ?
C14 C13 C28 115.25(17) . . ?
C27 C13 C28 108.17(16) . . ?
C24 C14 C13 112.45(15) . . ?
C24 C14 C15 112.80(15) . . ?
C13 C14 C15 117.07(15) . . ?
C16 C15 C25 106.05(16) . . ?
C16 C15 C14 110.44(16) . . ?
C25 C15 C14 113.86(15) . . ?
C16 C15 C9 108.87(14) . . ?
C25 C15 C9 111.46(16) . . ?
C14 C15 C9 106.14(14) . . ?
O26 C16 C11 119.2(2) . . ?
O26 C16 C15 120.8(2) . . ?
C11 C16 C15 119.94(17) . . ?
C18 C17 O21 108.9(2) . . ?
C17 C18 C19 109.1(2) . . ?
C20 C19 C18 104.9(2) . . ?
C20 C19 C6 127.0(2) . . ?
C18 C19 C6 128.05(19) . . ?
C19 C20 O21 111.3(2) . . ?
C29 C24 C14 115.93(17) . . ?
O30 C29 O31 123.6(2) . . ?
O30 C29 C24 126.4(2) . . ?
O31 C29 C24 110.0(2) . . ?
C4 O5 C6 117.29(15) . . ?
C20 O21 C17 105.83(19) . . ?
C29 O31 C32 115.6(2) . . ?

loop_
_geom_bond_atom_site_label_1
_geom_bond_atom_site_label_2
_geom_bond_distance
_geom_bond_site_symmetry_2
_geom_bond_publ_flag
C1 C2 1.518(2) . ?
C1 C6 1.531(3) . ?
C1 C33 1.535(3) . ?
C1 C7 1.542(2) . ?
C2 C3 1.332(2) . ?
C2 C10 1.481(3) . ?
C3 C4 1.454(3) . ?
C4 O23 1.210(2) . ?
C4 O5 1.346(2) . ?
C6 O5 1.459(2) . ?
C6 C19 1.494(3) . ?
C7 C8 1.527(2) . ?
C8 C9 1.536(2) . ?
C9 C10 1.514(2) . ?
C9 C15 1.592(3) . ?
C10 C22 1.332(2) . ?
C11 C12 1.315(3) . ?
C11 C16 1.442(3) . ?
C12 C13 1.495(3) . ?
C13 C14 1.541(3) . ?
C13 C27 1.541(3) . ?
C13 C28 1.545(3) . ?
C14 C24 1.541(2) . ?
C14 C15 1.567(2) . ?
C15 C16 1.537(3) . ?
C15 C25 1.540(2) . ?
C16 O26 1.222(2) . ?
C17 C18 1.318(3) . ?
C17 O21 1.385(3) . ?
C18 C19 1.403(3) . ?
C19 C20 1.346(3) . ?
C20 O21 1.349(3) . ?
C24 C29 1.501(3) . ?
C29 O30 1.193(2) . ?
C29 O31 1.335(2) . ?
C32 O31 1.448(3) . ?
